data_4088575
loop_
_publ_author_name
'Mart\'inez, Javier'
'Otero, Antonio'
'Lara-S\'anchez, Agust\'in'
'Castro-Osma, Jos\'e Antonio'
'Fern\'andez-Baeza, Juan'
'S\'anchez-Barba, Luis F.'
'Rodr\'iguez, Ana M.'

_publ_section_title
;
 Heteroscorpionate Rare-Earth Catalysts for the
 Hydroalkoxylation/Cyclization of Alkynyl Alcohols
;
_journal_issue 11
_journal_name_full Organometallics
_journal_page_first 1802
_journal_paper_doi 10.1021/acs.organomet.6b00203
_journal_volume 35
_journal_year 2016
_chemical_formula_moiety 'C28 H61 N6 O2 Si4 Y, 0.5(C7 H8)'
_chemical_formula_sum 'C31.5 H65 N6 O2 Si4 Y'
_chemical_formula_weight 761.16
_space_group_crystal_system monoclinic
_space_group_IT_number 14
_space_group_name_Hall '-P 2yn'
_space_group_name_H-M_alt 'P 1 21/n 1'
_atom_sites_solution_hydrogens mixed
_audit_creation_method SHELXL-2013
_cell_angle_alpha 90
_cell_angle_beta 93.535(4)
_cell_angle_gamma 90
_cell_formula_units_Z 4
_cell_length_a 10.850(3)
_cell_length_b 19.708(5)
_cell_length_c 20.186(5)
_cell_measurement_reflns_used 1300
_cell_measurement_temperature 230(2)
_cell_measurement_theta_max 16.60
_cell_measurement_theta_min 2.30
_cell_volume 4308.2(19)
_computing_structure_refinement 'SHELXL-2013 (Sheldrick, 2013)'
_diffrn_ambient_temperature 230(2)
_diffrn_measured_fraction_theta_full 0.999
_diffrn_measured_fraction_theta_max 0.931
_diffrn_measurement_device_type 'CCD area detector'
_diffrn_measurement_method 'omega scans'
_diffrn_radiation_type MoK\a
_diffrn_radiation_wavelength 0.71073
_diffrn_reflns_av_R_equivalents 0.2002
_diffrn_reflns_av_unetI/netI 0.2967
_diffrn_reflns_Laue_measured_fraction_full 0.999
_diffrn_reflns_Laue_measured_fraction_max 0.931
_diffrn_reflns_limit_h_max 14
_diffrn_reflns_limit_h_min -14
_diffrn_reflns_limit_k_max 27
_diffrn_reflns_limit_k_min -27
_diffrn_reflns_limit_l_max 26
_diffrn_reflns_limit_l_min -27
_diffrn_reflns_number 36021
_diffrn_reflns_point_group_measured_fraction_full 0.999
_diffrn_reflns_point_group_measured_fraction_max 0.931
_diffrn_reflns_theta_full 25.242
_diffrn_reflns_theta_max 29.390
_diffrn_reflns_theta_min 2.146
_exptl_absorpt_coefficient_mu 1.497
_exptl_absorpt_correction_T_max 0.746
_exptl_absorpt_correction_T_min 0.589
_exptl_absorpt_correction_type multi-scan
_exptl_absorpt_process_details SADABS
_exptl_crystal_colour colourless
_exptl_crystal_density_diffrn 1.174
_exptl_crystal_description prism
_exptl_crystal_F_000 1628
_exptl_crystal_size_max 0.120
_exptl_crystal_size_mid 0.090
_exptl_crystal_size_min 0.030
_refine_diff_density_max 0.356
_refine_diff_density_min -0.580
_refine_diff_density_rms 0.076
_refine_ls_extinction_method none
_refine_ls_goodness_of_fit_ref 0.887
_refine_ls_hydrogen_treatment mixed
_refine_ls_matrix_type full
_refine_ls_number_parameters 453
_refine_ls_number_reflns 11048
_refine_ls_number_restraints 51
_refine_ls_restrained_S_all 0.889
_refine_ls_R_factor_all 0.2680
_refine_ls_R_factor_gt 0.0737
_refine_ls_shift/su_max 0.007
_refine_ls_shift/su_mean 0.000
_refine_ls_structure_factor_coef Fsqd
_refine_ls_weighting_details 'w=1/[\s^2^(Fo^2^)+(0.0673P)^2^] where P=(Fo^2^+2Fc^2^)/3'
_refine_ls_weighting_scheme calc
_refine_ls_wR_factor_gt 0.1313
_refine_ls_wR_factor_ref 0.1926
_reflns_Friedel_coverage 0.000
_reflns_number_gt 3615
_reflns_number_total 11048
_reflns_threshold_expression 'I > 2\s(I)'
_cod_data_source_file om6b00203_si_002.cif
_cod_data_source_block 1a
_cod_original_sg_symbol_H-M 'P 21/n'
_cod_original_formula_sum 'C31.50 H65 N6 O2 Si4 Y'
_cod_database_code 4088575
_shelx_space_group_comment
;
The symmetry employed for this shelxl refinement is uniquely defined
by the following loop, which should always be used as a source of
symmetry information in preference to the above space-group names.
They are only intended as comments.
;
_shelx_estimated_absorpt_t_min 0.841
_shelx_estimated_absorpt_t_max 0.956
_shelxl_version_number 2013-4

loop_
_space_group_symop_operation_xyz
'x, y, z'
'-x+1/2, y+1/2, -z+1/2'
'-x, -y, -z'
'x-1/2, -y-1/2, z-1/2'

loop_
_atom_site_label
_atom_site_type_symbol
_atom_site_fract_x
_atom_site_fract_y
_atom_site_fract_z
_atom_site_U_iso_or_equiv
_atom_site_adp_type
_atom_site_occupancy
_atom_site_site_symmetry_order
_atom_site_calc_flag
_atom_site_refinement_flags_posn
_atom_site_refinement_flags_adp
_atom_site_refinement_flags_occupancy
Y1 Y 0.10714(5) 0.07864(3) 0.26356(3) 0.04062(19) Uani 1 1 d . . .
N1 N 0.1258(4) -0.0291(2) 0.3374(2) 0.0457(13) Uani 1 1 d . . .
N2 N 0.0340(4) -0.0769(2) 0.3276(2) 0.0422(12) Uani 1 1 d . . .
N3 N 0.0337(4) -0.0240(2) 0.1929(2) 0.0453(13) Uani 1 1 d . . .
N4 N -0.0549(4) -0.0649(2) 0.2170(2) 0.0421(12) Uani 1 1 d . . .
N5 N 0.0334(4) 0.1447(2) 0.1764(2) 0.0480(13) Uani 1 1 d . . .
N6 N 0.2060(5) 0.1521(2) 0.3380(2) 0.0530(14) Uani 1 1 d . . .
O1 O -0.0670(3) 0.06012(19) 0.29714(18) 0.0444(10) Uani 1 1 d . . .
O2 O 0.2953(4) 0.0359(2) 0.21899(18) 0.0513(11) Uani 1 1 d . . .
Si1 Si 0.11995(18) 0.21035(9) 0.15160(9) 0.0566(5) Uani 1 1 d . . .
Si2 Si -0.11948(19) 0.13769(10) 0.15169(10) 0.0630(6) Uani 1 1 d . . .
Si3 Si 0.1063(2) 0.20705(10) 0.36968(10) 0.0731(7) Uani 1 1 d . . .
Si4 Si 0.3607(2) 0.15885(12) 0.35573(10) 0.0778(7) Uani 1 1 d . . .
C1 C 0.0556(6) -0.1330(3) 0.3661(3) 0.0531(17) Uani 1 1 d . . .
C2 C 0.1628(6) -0.1208(3) 0.4017(3) 0.0562(18) Uani 1 1 d . . .
H2 H 0.2015 -0.1497 0.4329 0.067 Uiso 1 1 calc R U .
C3 C 0.2046(6) -0.0579(3) 0.3836(3) 0.0471(16) Uani 1 1 d . . .
C4 C -0.0248(7) -0.1942(3) 0.3642(3) 0.073(2) Uani 1 1 d . . .
H4A H -0.0347 -0.2109 0.3195 0.109 Uiso 1 1 calc R U .
H4B H -0.1041 -0.1826 0.3795 0.109 Uiso 1 1 calc R U .
H4C H 0.0126 -0.2287 0.3924 0.109 Uiso 1 1 calc R U .
C5 C 0.3179(6) -0.0203(4) 0.4082(3) 0.072(2) Uani 1 1 d . . .
H5A H 0.3420 0.0105 0.3745 0.108 Uiso 1 1 calc R U .
H5B H 0.3836 -0.0520 0.4184 0.108 Uiso 1 1 calc R U .
H5C H 0.3010 0.0047 0.4474 0.108 Uiso 1 1 calc R U .
C6 C -0.1096(6) -0.1038(3) 0.1690(3) 0.0503(17) Uani 1 1 d . . .
C7 C -0.0559(6) -0.0886(3) 0.1119(3) 0.0538(17) Uani 1 1 d . . .
H7 H -0.0744 -0.1072 0.0702 0.065 Uiso 1 1 calc R U .
C8 C 0.0320(6) -0.0397(3) 0.1287(3) 0.0478(16) Uani 1 1 d . . .
C9 C -0.2115(6) -0.1530(3) 0.1813(3) 0.069(2) Uani 1 1 d . . .
H9A H -0.1832 -0.1851 0.2147 0.103 Uiso 1 1 calc R U .
H9B H -0.2349 -0.1767 0.1409 0.103 Uiso 1 1 calc R U .
H9C H -0.2814 -0.1288 0.1961 0.103 Uiso 1 1 calc R U .
C10 C 0.1154(6) -0.0041(3) 0.0834(3) 0.064(2) Uani 1 1 d . . .
H10A H 0.1274 0.0420 0.0979 0.096 Uiso 1 1 calc R U .
H10B H 0.0784 -0.0045 0.0390 0.096 Uiso 1 1 calc R U .
H10C H 0.1936 -0.0269 0.0844 0.096 Uiso 1 1 calc R U .
C11 C -0.0799(5) -0.0618(3) 0.2870(3) 0.0451(16) Uani 1 1 d . . .
H11 H -0.1384 -0.0984 0.2950 0.054 Uiso 1 1 calc R U .
C12 C -0.1436(5) 0.0054(3) 0.3045(3) 0.0455(16) Uani 1 1 d . . .
H12 H -0.2119 0.0111 0.2709 0.055 Uiso 1 1 calc R U .
C13 C -0.2031(6) 0.0065(4) 0.3722(3) 0.0546(18) Uani 1 1 d . . .
C14 C -0.2986(7) -0.0512(4) 0.3763(3) 0.086(2) Uani 1 1 d . . .
H14A H -0.3560 -0.0493 0.3382 0.129 Uiso 1 1 calc R U .
H14B H -0.3423 -0.0459 0.4159 0.129 Uiso 1 1 calc R U .
H14C H -0.2568 -0.0941 0.3773 0.129 Uiso 1 1 calc R U .
C15 C -0.2704(6) 0.0743(4) 0.3767(3) 0.076(2) Uani 1 1 d . . .
H15A H -0.2125 0.1107 0.3731 0.115 Uiso 1 1 calc R U .
H15B H -0.3075 0.0772 0.4186 0.115 Uiso 1 1 calc R U .
H15C H -0.3334 0.0774 0.3413 0.115 Uiso 1 1 calc R U .
C16 C -0.1074(6) 0.0029(4) 0.4309(3) 0.066(2) Uani 1 1 d . . .
H16A H -0.0745 -0.0423 0.4346 0.098 Uiso 1 1 calc R U .
H16B H -0.1458 0.0144 0.4710 0.098 Uiso 1 1 calc R U .
H16C H -0.0418 0.0343 0.4241 0.098 Uiso 1 1 calc R U .
C17 C 0.1648(7) 0.2043(3) 0.0631(3) 0.078(2) Uani 1 1 d . . .
H17A H 0.1871 0.1584 0.0535 0.118 Uiso 1 1 calc R U .
H17B H 0.2338 0.2336 0.0570 0.118 Uiso 1 1 calc R U .
H17C H 0.0963 0.2179 0.0337 0.118 Uiso 1 1 calc R U .
C18 C 0.0502(7) 0.2960(3) 0.1639(4) 0.089(3) Uani 1 1 d . . .
H18A H 0.0157 0.2977 0.2065 0.134 Uiso 1 1 calc R U .
H18B H -0.0137 0.3040 0.1297 0.134 Uiso 1 1 calc R U .
H18C H 0.1128 0.3302 0.1617 0.134 Uiso 1 1 calc R U .
C19 C -0.1563(7) 0.1687(4) 0.0637(3) 0.108(3) Uani 1 1 d . . .
H19A H -0.1403 0.2165 0.0614 0.162 Uiso 1 1 calc R U .
H19B H -0.2417 0.1601 0.0512 0.162 Uiso 1 1 calc R U .
H19C H -0.1054 0.1450 0.0340 0.162 Uiso 1 1 calc R U .
C20 C -0.2250(7) 0.1839(4) 0.2053(4) 0.096(3) Uani 1 1 d . . .
H20A H -0.2117 0.1685 0.2503 0.144 Uiso 1 1 calc R U .
H20B H -0.3091 0.1754 0.1899 0.144 Uiso 1 1 calc R U .
H20C H -0.2086 0.2317 0.2032 0.144 Uiso 1 1 calc R U .
C21 C 0.0689(8) 0.1901(4) 0.4564(3) 0.112(3) Uani 1 1 d . . .
H21A H 0.0490 0.1429 0.4612 0.168 Uiso 1 1 calc R U .
H21B H -0.0005 0.2173 0.4672 0.168 Uiso 1 1 calc R U .
H21C H 0.1388 0.2012 0.4859 0.168 Uiso 1 1 calc R U .
C22 C 0.1541(9) 0.2976(4) 0.3661(4) 0.131(4) Uani 1 1 d . . .
H22A H 0.2321 0.3035 0.3905 0.197 Uiso 1 1 calc R U .
H22B H 0.0931 0.3256 0.3852 0.197 Uiso 1 1 calc R U .
H22C H 0.1618 0.3106 0.3207 0.197 Uiso 1 1 calc R U .
C23 C 0.4113(7) 0.1639(4) 0.4457(3) 0.106(3) Uani 1 1 d . . .
H23A H 0.3680 0.2001 0.4661 0.160 Uiso 1 1 calc R U .
H23B H 0.4985 0.1725 0.4504 0.160 Uiso 1 1 calc R U .
H23C H 0.3934 0.1218 0.4670 0.160 Uiso 1 1 calc R U .
C24 C 0.4380(8) 0.2317(5) 0.3153(4) 0.132(4) Uani 1 1 d . . .
H24A H 0.4567 0.2191 0.2711 0.198 Uiso 1 1 calc R U .
H24B H 0.5131 0.2429 0.3406 0.198 Uiso 1 1 calc R U .
H24C H 0.3839 0.2703 0.3135 0.198 Uiso 1 1 calc R U .
C25 C 0.3842(6) 0.0772(4) 0.1861(3) 0.067(2) Uani 1 1 d . . .
H25A H 0.3914 0.1218 0.2063 0.081 Uiso 1 1 calc R U .
H25B H 0.3600 0.0823 0.1393 0.081 Uiso 1 1 calc R U .
C26 C 0.5051(7) 0.0385(4) 0.1957(4) 0.084(2) Uani 1 1 d . . .
H26A H 0.5584 0.0475 0.1598 0.100 Uiso 1 1 calc R U .
H26B H 0.5486 0.0500 0.2376 0.100 Uiso 1 1 calc R U .
C27 C 0.4628(7) -0.0334(5) 0.1949(4) 0.100(3) Uani 1 1 d . . .
H27A H 0.5196 -0.0615 0.2219 0.120 Uiso 1 1 calc R U .
H27B H 0.4572 -0.0510 0.1500 0.120 Uiso 1 1 calc R U .
C28 C 0.3396(7) -0.0324(3) 0.2226(3) 0.066(2) Uani 1 1 d . . .
H28A H 0.2834 -0.0623 0.1973 0.080 Uiso 1 1 calc R U .
H28B H 0.3457 -0.0478 0.2684 0.080 Uiso 1 1 calc R U .
C81 C 0.4298(16) -0.0395(8) 0.9820(8) 0.135(12) Uani 0.5 1 d DG U P
H81 H 0.4021 -0.0836 0.9743 0.162 Uiso 0.5 1 calc . U P
C82 C 0.3515(11) 0.0150(10) 0.9671(7) 0.119(6) Uani 0.5 1 d G U P
H82 H 0.2716 0.0073 0.9495 0.142 Uiso 0.5 1 calc . U P
C83 C 0.3928(13) 0.0810(8) 0.9787(7) 0.153(13) Uani 0.5 1 d G U P
H83 H 0.3404 0.1174 0.9688 0.184 Uiso 0.5 1 calc . U P
C84 C 0.5123(14) 0.0925(7) 1.0052(7) 0.112(6) Uani 0.5 1 d G U P
H84 H 0.5399 0.1366 1.0129 0.135 Uiso 0.5 1 calc . U P
C85 C 0.5905(10) 0.0380(9) 1.0201(7) 0.107(9) Uani 0.5 1 d DG U P
H85 H 0.6705 0.0457 1.0378 0.128 Uiso 0.5 1 calc . U P
C86 C 0.5493(14) -0.0280(8) 1.0085(8) 0.127(7) Uani 0.5 1 d DG U P
C87 C 0.613(2) -0.0867(11) 1.0277(11) 0.174(11) Uani 0.5 1 d D U P
H87A H 0.5661 -0.1257 1.0131 0.261 Uiso 0.5 1 calc R U P
H87B H 0.6263 -0.0876 1.0751 0.261 Uiso 0.5 1 calc R U P
H87C H 0.6916 -0.0872 1.0080 0.261 Uiso 0.5 1 calc R U P
H1I H 0.239(4) 0.209(2) 0.188(2) 0.050(15) Uiso 1 1 d . . .
H2I H -0.161(5) 0.068(3) 0.157(3) 0.08(2) Uiso 1 1 d . . .
H3I H -0.016(5) 0.208(3) 0.331(2) 0.066(17) Uiso 1 1 d . . .
H4I H 0.424(4) 0.098(2) 0.329(2) 0.042(14) Uiso 1 1 d . . .

loop_
_atom_site_aniso_label
_atom_site_aniso_U_11
_atom_site_aniso_U_22
_atom_site_aniso_U_33
_atom_site_aniso_U_23
_atom_site_aniso_U_13
_atom_site_aniso_U_12
Y1 0.0397(4) 0.0385(3) 0.0440(3) -0.0012(3) 0.0055(2) 0.0011(3)
N1 0.034(3) 0.051(3) 0.052(3) -0.005(3) 0.006(2) -0.002(3)
N2 0.040(3) 0.045(3) 0.042(3) 0.003(3) 0.003(2) 0.002(3)
N3 0.049(3) 0.047(3) 0.041(3) -0.004(2) 0.006(2) -0.002(3)
N4 0.038(3) 0.046(3) 0.043(3) -0.001(2) 0.004(2) -0.009(3)
N5 0.052(3) 0.042(3) 0.050(3) 0.005(2) 0.003(3) 0.002(3)
N6 0.064(4) 0.047(3) 0.048(3) -0.008(2) 0.002(3) -0.016(3)
O1 0.038(2) 0.043(3) 0.054(3) 0.0035(19) 0.0142(19) 0.003(2)
O2 0.047(3) 0.051(3) 0.057(3) -0.002(2) 0.009(2) 0.004(2)
Si1 0.0651(14) 0.0472(12) 0.0582(12) 0.0066(9) 0.0086(10) -0.0012(10)
Si2 0.0613(14) 0.0517(13) 0.0743(14) 0.0109(10) -0.0083(11) 0.0005(11)
Si3 0.0972(19) 0.0566(14) 0.0667(14) -0.0085(10) 0.0155(13) 0.0017(13)
Si4 0.0743(17) 0.0864(17) 0.0724(15) -0.0231(12) 0.0032(12) -0.0261(14)
C1 0.067(5) 0.046(4) 0.046(4) 0.010(3) 0.004(4) 0.009(4)
C2 0.054(5) 0.052(5) 0.063(5) 0.012(4) 0.007(4) 0.012(4)
C3 0.031(4) 0.062(5) 0.049(4) 0.007(3) 0.004(3) 0.010(3)
C4 0.098(6) 0.047(4) 0.073(5) 0.006(4) 0.003(4) -0.016(4)
C5 0.058(5) 0.091(6) 0.066(5) 0.007(4) -0.003(4) 0.005(4)
C6 0.045(4) 0.050(4) 0.056(4) -0.007(3) -0.002(3) 0.001(3)
C7 0.055(4) 0.061(5) 0.045(4) -0.016(3) -0.006(3) 0.001(4)
C8 0.045(4) 0.050(4) 0.049(4) 0.001(3) 0.009(3) 0.001(3)
C9 0.063(5) 0.062(5) 0.081(5) -0.011(4) -0.004(4) -0.020(4)
C10 0.072(5) 0.076(5) 0.045(4) -0.013(3) 0.015(4) -0.015(4)
C11 0.033(4) 0.050(4) 0.053(4) 0.004(3) 0.005(3) 0.001(3)
C12 0.036(4) 0.055(4) 0.046(4) 0.007(3) -0.001(3) 0.003(3)
C13 0.036(4) 0.081(5) 0.048(4) -0.002(3) 0.012(3) -0.009(4)
C14 0.069(5) 0.109(7) 0.083(6) -0.003(5) 0.034(4) -0.025(5)
C15 0.061(5) 0.103(6) 0.067(5) -0.008(4) 0.015(4) 0.035(5)
C16 0.052(4) 0.098(6) 0.048(4) 0.000(4) 0.014(3) 0.012(4)
C17 0.100(6) 0.063(5) 0.075(5) 0.007(4) 0.022(4) -0.006(5)
C18 0.115(7) 0.049(5) 0.106(6) -0.003(4) 0.031(5) -0.002(5)
C19 0.117(7) 0.119(7) 0.083(6) 0.026(5) -0.043(5) -0.007(6)
C20 0.066(6) 0.098(7) 0.125(7) 0.005(5) 0.010(5) 0.030(5)
C21 0.136(8) 0.120(8) 0.083(6) -0.019(5) 0.036(5) -0.006(7)
C22 0.190(11) 0.058(6) 0.148(9) -0.012(5) 0.040(7) 0.002(7)
C23 0.104(7) 0.126(8) 0.087(6) -0.042(5) -0.015(5) -0.017(6)
C24 0.136(9) 0.127(8) 0.137(8) -0.013(6) 0.029(7) -0.075(7)
C25 0.060(5) 0.077(5) 0.066(5) -0.001(4) 0.011(4) -0.016(5)
C26 0.060(6) 0.115(7) 0.077(6) -0.008(5) 0.015(4) -0.007(5)
C27 0.058(6) 0.097(7) 0.148(8) -0.015(6) 0.028(5) 0.016(5)
C28 0.068(5) 0.054(5) 0.080(5) -0.001(4) 0.027(4) 0.015(4)
C81 0.099(11) 0.192(15) 0.12(3) -0.003(11) 0.031(14) -0.010(9)
C82 0.082(11) 0.205(15) 0.073(12) -0.003(11) 0.039(9) -0.009(9)
C83 0.102(12) 0.210(16) 0.15(3) 0.006(12) -0.016(14) 0.009(9)
C84 0.071(10) 0.199(14) 0.066(11) 0.013(10) 0.001(8) 0.001(8)
C85 0.066(10) 0.195(14) 0.06(2) 0.016(9) 0.010(10) 0.004(8)
C86 0.094(11) 0.195(14) 0.097(13) 0.008(10) 0.038(9) 0.004(8)
C87 0.178(17) 0.248(16) 0.11(2) 0.039(12) 0.096(12) 0.067(13)

loop_
_atom_type_symbol
_atom_type_description
_atom_type_scat_dispersion_real
_atom_type_scat_dispersion_imag
_atom_type_scat_source
C C 0.0033 0.0016 'International Tables Vol C Tables 4.2.6.8 and 6.1.1.4'
H H 0.0000 0.0000 'International Tables Vol C Tables 4.2.6.8 and 6.1.1.4'
N N 0.0061 0.0033 'International Tables Vol C Tables 4.2.6.8 and 6.1.1.4'
O O 0.0106 0.0060 'International Tables Vol C Tables 4.2.6.8 and 6.1.1.4'
Si Si 0.0817 0.0704 'International Tables Vol C Tables 4.2.6.8 and 6.1.1.4'
Y Y -2.7962 3.5667 'International Tables Vol C Tables 4.2.6.8 and 6.1.1.4'

loop_
_geom_angle_atom_site_label_1
_geom_angle_atom_site_label_2
_geom_angle_atom_site_label_3
_geom_angle
_geom_angle_site_symmetry_1
_geom_angle_site_symmetry_3
O1 Y1 N5 93.95(16) . .
O1 Y1 N6 107.08(16) . .
N5 Y1 N6 105.67(17) . .
O1 Y1 O2 149.39(15) . .
N5 Y1 O2 100.01(15) . .
N6 Y1 O2 95.24(16) . .
O1 Y1 N3 77.66(15) . .
N5 Y1 N3 86.52(16) . .
N6 Y1 N3 166.31(16) . .
O2 Y1 N3 76.16(14) . .
O1 Y1 N1 73.09(14) . .
N5 Y1 N1 156.42(16) . .
N6 Y1 N1 97.07(16) . .
O2 Y1 N1 83.79(14) . .
N3 Y1 N1 71.68(15) . .
O1 Y1 Si3 83.37(11) . .
N5 Y1 Si3 92.74(12) . .
N6 Y1 Si3 28.18(13) . .
O2 Y1 Si3 122.62(10) . .
N3 Y1 Si3 160.92(12) . .
N1 Y1 Si3 104.87(11) . .
O1 Y1 Si2 69.26(11) . .
N5 Y1 Si2 26.10(12) . .
N6 Y1 Si2 120.07(13) . .
O2 Y1 Si2 117.20(10) . .
N3 Y1 Si2 73.59(11) . .
N1 Y1 Si2 132.97(11) . .
Si3 Y1 Si2 97.80(6) . .
C3 N1 N2 103.5(5) . .
C3 N1 Y1 139.8(4) . .
N2 N1 Y1 116.6(3) . .
C1 N2 N1 112.0(5) . .
C1 N2 C11 126.2(5) . .
N1 N2 C11 121.2(5) . .
C8 N3 N4 103.9(5) . .
C8 N3 Y1 135.1(4) . .
N4 N3 Y1 117.8(3) . .
C6 N4 N3 111.7(5) . .
C6 N4 C11 128.5(5) . .
N3 N4 C11 119.8(4) . .
Si1 N5 Si2 121.5(3) . .
Si1 N5 Y1 119.2(2) . .
Si2 N5 Y1 117.7(2) . .
Si3 N6 Si4 121.3(3) . .
Si3 N6 Y1 111.6(2) . .
Si4 N6 Y1 126.9(3) . .
C12 O1 Y1 137.8(3) . .
C28 O2 C25 108.7(5) . .
C28 O2 Y1 126.5(4) . .
C25 O2 Y1 124.8(4) . .
N5 Si1 C18 114.5(3) . .
N5 Si1 C17 114.4(3) . .
C18 Si1 C17 108.2(3) . .
N5 Si2 C20 114.3(3) . .
N5 Si2 C19 113.1(3) . .
C20 Si2 C19 106.6(4) . .
N5 Si2 Y1 36.20(16) . .
C20 Si2 Y1 103.0(2) . .
C19 Si2 Y1 145.6(3) . .
N6 Si3 C21 115.2(3) . .
N6 Si3 C22 114.5(4) . .
C21 Si3 C22 106.7(4) . .
N6 Si3 Y1 40.26(16) . .
C21 Si3 Y1 118.8(3) . .
C22 Si3 Y1 134.0(3) . .
N6 Si4 C23 115.9(3) . .
N6 Si4 C24 115.5(4) . .
C23 Si4 C24 105.7(4) . .
C2 C1 N2 105.7(6) . .
C2 C1 C4 130.0(6) . .
N2 C1 C4 124.2(6) . .
C1 C2 C3 107.9(6) . .
N1 C3 C2 110.9(6) . .
N1 C3 C5 119.6(6) . .
C2 C3 C5 129.5(6) . .
N4 C6 C7 107.0(6) . .
N4 C6 C9 123.1(6) . .
C7 C6 C9 129.9(6) . .
C6 C7 C8 105.8(5) . .
N3 C8 C7 111.6(5) . .
N3 C8 C10 120.8(6) . .
C7 C8 C10 127.6(6) . .
N4 C11 N2 109.4(5) . .
N4 C11 C12 111.8(4) . .
N2 C11 C12 114.7(5) . .
O1 C12 C11 111.5(5) . .
O1 C12 C13 111.9(5) . .
C11 C12 C13 115.6(5) . .
C16 C13 C15 107.4(5) . .
C16 C13 C14 110.6(6) . .
C15 C13 C14 108.4(5) . .
C16 C13 C12 112.5(5) . .
C15 C13 C12 106.9(5) . .
C14 C13 C12 110.8(5) . .
O2 C25 C26 104.7(6) . .
C27 C26 C25 102.3(6) . .
C26 C27 C28 105.6(7) . .
O2 C28 C27 107.5(6) . .
C82 C81 C86 120.0 . .
C81 C82 C83 120.0 . .
C82 C83 C84 120.0 . .
C85 C84 C83 120.0 . .
C84 C85 C86 120.0 . .
C82 C86 C83 70.0(15) 3_657 3_657
C82 C86 C81 66(2) 3_657 3_657
C83 C86 C81 136(3) 3_657 3_657
C82 C86 C85 57(2) 3_657 .
C83 C86 C85 127(3) 3_657 .
C81 C86 C85 9.2(10) 3_657 .
C82 C86 C81 176(2) 3_657 .
C83 C86 C81 113(3) 3_657 .
C81 C86 C81 110.9(10) 3_657 .
C85 C86 C81 120.0 . .
C82 C86 C87 68.8(15) 3_657 .
C83 C86 C87 4.1(15) 3_657 .
C81 C86 C87 134.1(19) 3_657 .
C85 C86 C87 125.5(13) . .
C81 C86 C87 114.2(13) . .
C82 C86 C84 132(2) 3_657 3_657
C83 C86 C84 61.6(14) 3_657 3_657
C81 C86 C84 162(3) 3_657 3_657
C85 C86 C84 171.4(18) . 3_657
C81 C86 C84 51.6(19) . 3_657
C87 C86 C84 62.7(15) . 3_657
C82 C86 C86 122(2) 3_657 3_657
C83 C86 C86 167(3) 3_657 3_657
C81 C86 C86 56.4(12) 3_657 3_657
C85 C86 C86 65.4(9) . 3_657
C81 C86 C86 54.6(9) . 3_657
C87 C86 C86 166.5(16) . 3_657
C84 C86 C86 106(2) 3_657 3_657
C82 C86 C85 173(3) 3_657 3_657
C83 C86 C85 115(2) 3_657 3_657
C81 C86 C85 108.5(19) 3_657 3_657
C85 C86 C85 117.6(12) . 3_657
C81 C86 C85 2.8(12) . 3_657
C87 C86 C85 116.3(14) . 3_657
C84 C86 C85 53.9(12) 3_657 3_657
C86 C86 C85 52.2(9) 3_657 3_657

loop_
_geom_bond_atom_site_label_1
_geom_bond_atom_site_label_2
_geom_bond_distance
_geom_bond_site_symmetry_2
Y1 O1 2.079(4) .
Y1 N5 2.293(4) .
Y1 N6 2.304(4) .
Y1 O2 2.431(4) .
Y1 N3 2.572(5) .
Y1 N1 2.595(5) .
Y1 Si3 3.316(2) .
Y1 Si2 3.437(2) .
N1 C3 1.351(6) .
N1 N2 1.376(6) .
N2 C1 1.365(7) .
N2 C11 1.470(7) .
N3 C8 1.333(7) .
N3 N4 1.368(6) .
N4 C6 1.344(7) .
N4 C11 1.456(7) .
N5 Si1 1.692(5) .
N5 Si2 1.708(5) .
N6 Si3 1.684(5) .
N6 Si4 1.699(5) .
O1 C12 1.376(6) .
O2 C28 1.430(7) .
O2 C25 1.453(7) .
Si1 C18 1.872(7) .
Si1 C17 1.884(6) .
Si2 C20 1.861(7) .
Si2 C19 1.897(6) .
Si3 C21 1.852(7) .
Si3 C22 1.862(8) .
Si4 C23 1.868(7) .
Si4 C24 1.875(8) .
C1 C2 1.350(8) .
C1 C4 1.488(8) .
C2 C3 1.377(8) .
C3 C5 1.495(8) .
C6 C7 1.357(8) .
C6 C9 1.502(8) .
C7 C8 1.383(8) .
C8 C10 1.499(8) .
C11 C12 1.544(7) .
C12 C13 1.548(7) .
C13 C16 1.529(7) .
C13 C15 1.528(8) .
C13 C14 1.542(8) .
C25 C26 1.520(9) .
C26 C27 1.489(10) .
C27 C28 1.481(9) .
C81 C82 1.3900 .
C81 C86 1.3900 .
C82 C83 1.3900 .
C83 C84 1.3900 .
C84 C85 1.3900 .
C85 C86 1.3900 .
C86 C82 1.18(3) 3_657
C86 C83 1.24(2) 3_657
C86 C81 1.36(3) 3_657
C86 C87 1.392(15) .
C86 C84 1.45(4) 3_657
C86 C86 1.56(2) 3_657
C86 C85 1.60(3) 3_657
